data_7043176
loop_
_publ_author_name
'Stetsiuk, Oleh'
'Nesterova, Oksana V.'
'Kokozay, Vladimir N.'
'Domasevitch, Kostiantyn V.'
'Omelchenko, Iryna V.'
'Shishkin, Oleg V.'
'Vranovi\<cov\'a, Beata'
'Bo\<ca, Roman'
'Pombeiro, Armando J. L.'
'Petrusenko, Svitlana R.'

_publ_section_title
;
 Details make the difference: a family of tetranuclear CuIIMnIII complexes
 with cube-like and double open cube-like cores
;
_journal_name_full 'Dalton Trans.'
_journal_paper_doi 10.1039/C7DT00957G
_journal_year 2017
_chemical_formula_moiety '2(C39 H48 Cu3 Mn N4 O11), C4 Mn N4 S4, 2(C H4 O)'
_chemical_formula_sum 'C84 H104 Cu6 Mn3 N12 O24 S4'
_chemical_formula_weight 2340.09
_chemical_name_systematic
;
Bis-[Tetrakis-[2-((2-oxidoethylimino)methyl)phenolate]-tris(methanol)-
tricopper(II) manganese(III)] Tetraisothiocyanatomanganate(II) 
Dimethanol solvate
;
_space_group_crystal_system triclinic
_space_group_IT_number 2
_space_group_name_Hall '-P 1'
_space_group_name_H-M_alt 'P -1'
_symmetry_space_group_name_Hall '-P 1'
_symmetry_space_group_name_H-M 'P -1'
_atom_sites_solution_hydrogens mixed
_atom_sites_solution_primary direct
_atom_sites_solution_secondary difmap
_audit_creation_method SHELXL-2014/7
_audit_update_record
;
2017-03-31 deposited with the CCDC.
2017-05-16 downloaded from the CCDC.
;
_cell_angle_alpha 90.892(2)
_cell_angle_beta 103.293(2)
_cell_angle_gamma 114.678(2)
_cell_formula_units_Z 2
_cell_length_a 13.5453(4)
_cell_length_b 15.1781(4)
_cell_length_c 26.9837(9)
_cell_measurement_reflns_used 55094
_cell_measurement_temperature 173(2)
_cell_measurement_theta_max 25.50
_cell_measurement_theta_min 1.72
_cell_volume 4866.7(3)
_computing_cell_refinement 'SAINT-NT (Bruker, 1999)'
_computing_data_collection 'SMART-NT (Bruker, 1998)'
_computing_data_reduction 'SAINT-NT (Bruker, 1999)'
_computing_molecular_graphics 'Diamond 2.1e (Brandenburg, 1999)'
_computing_publication_material 'WinGX 1.70.01 (Farrugia, 1999)'
_computing_structure_refinement 'SHELXL-2014/7 (Sheldrick, 2014)'
_computing_structure_solution 'SHELXS-97 (Sheldrick, 2008)'
_diffrn_ambient_temperature 173(2)
_diffrn_measured_fraction_theta_full 0.999
_diffrn_measured_fraction_theta_max 0.999
_diffrn_measurement_device_type 'Bruker APEXII area-detector diffractometer'
_diffrn_measurement_method '\w scans'
_diffrn_radiation_monochromator graphite
_diffrn_radiation_source 'fine-focus sealed tube'
_diffrn_radiation_type MoK\a
_diffrn_radiation_wavelength 0.71073
_diffrn_reflns_av_R_equivalents 0.1120
_diffrn_reflns_av_unetI/netI 0.1545
_diffrn_reflns_Laue_measured_fraction_full 0.999
_diffrn_reflns_Laue_measured_fraction_max 0.999
_diffrn_reflns_limit_h_max 16
_diffrn_reflns_limit_h_min -16
_diffrn_reflns_limit_k_max 18
_diffrn_reflns_limit_k_min -18
_diffrn_reflns_limit_l_max 32
_diffrn_reflns_limit_l_min -31
_diffrn_reflns_number 55094
_diffrn_reflns_point_group_measured_fraction_full 0.999
_diffrn_reflns_point_group_measured_fraction_max 0.999
_diffrn_reflns_theta_full 25.242
_diffrn_reflns_theta_max 25.499
_diffrn_reflns_theta_min 1.716
_exptl_absorpt_coefficient_mu 1.821
_exptl_absorpt_correction_T_max 0.7065
_exptl_absorpt_correction_T_min 0.6230
_exptl_absorpt_correction_type empirical
_exptl_absorpt_process_details 'SADABS (Sheldrick, 1996)'
_exptl_crystal_colour 'dark green'
_exptl_crystal_density_diffrn 1.597
_exptl_crystal_description prism
_exptl_crystal_F_000 2394
_exptl_crystal_size_max 0.220
_exptl_crystal_size_mid 0.170
_exptl_crystal_size_min 0.140
_refine_diff_density_max 0.557
_refine_diff_density_min -0.577
_refine_diff_density_rms 0.118
_refine_ls_extinction_method none
_refine_ls_goodness_of_fit_ref 0.904
_refine_ls_hydrogen_treatment constr
_refine_ls_matrix_type full
_refine_ls_number_parameters 1204
_refine_ls_number_reflns 18104
_refine_ls_number_restraints 0
_refine_ls_restrained_S_all 0.904
_refine_ls_R_factor_all 0.1454
_refine_ls_R_factor_gt 0.0573
_refine_ls_shift/su_max 0.002
_refine_ls_shift/su_mean 0.000
_refine_ls_structure_factor_coef Fsqd
_refine_ls_weighting_details 'w=1/[\s^2^(Fo^2^)+(0.0311P)^2^] where P=(Fo^2^+2Fc^2^)/3'
_refine_ls_weighting_scheme calc
_refine_ls_wR_factor_gt 0.0923
_refine_ls_wR_factor_ref 0.1118
_reflns_Friedel_coverage 0.000
_reflns_number_gt 9405
_reflns_number_total 18104
_reflns_threshold_expression 'I > 2\s(I)'
_cod_data_source_file c7dt00957g2.cif
_cod_data_source_block 5
_cod_database_code 7043176
_shelx_shelxl_version_number 2014/7
_shelx_space_group_comment
;
The symmetry employed for this shelxl refinement is uniquely defined
by the following loop, which should always be used as a source of
symmetry information in preference to the above space-group names.
They are only intended as comments.
;
_shelx_estimated_absorpt_t_min 0.690
_shelx_estimated_absorpt_t_max 0.785

loop_
_space_group_symop_operation_xyz
'x, y, z'
'-x, -y, -z'

loop_
_atom_site_label
_atom_site_type_symbol
_atom_site_fract_x
_atom_site_fract_y
_atom_site_fract_z
_atom_site_U_iso_or_equiv
_atom_site_adp_type
_atom_site_occupancy
_atom_site_site_symmetry_order
_atom_site_calc_flag
_atom_site_refinement_flags_posn
_atom_site_refinement_flags_adp
Cu1 Cu 0.45877(5) 0.45313(5) 0.15184(3) 0.02301(18) Uani 1 1 d . .
Cu2 Cu 0.19431(5) 0.42450(5) 0.07261(3) 0.02115(17) Uani 1 1 d . .
Cu3 Cu 0.31533(5) 0.30538(5) 0.04458(3) 0.02187(18) Uani 1 1 d . .
Cu4 Cu 0.83353(6) 0.04019(5) 0.39543(3) 0.02830(19) Uani 1 1 d . .
Cu5 Cu 0.79363(6) 0.18502(5) 0.47132(3) 0.0305(2) Uani 1 1 d . .
Cu6 Cu 0.97448(6) 0.26163(5) 0.38560(3) 0.0311(2) Uani 1 1 d . .
Mn1 Mn 0.20161(7) 0.27891(6) 0.15109(3) 0.0201(2) Uani 1 1 d . .
Mn2 Mn 0.71652(7) 0.18776(6) 0.34183(3) 0.0272(2) Uani 1 1 d . .
Mn3 Mn 0.15076(10) 0.78249(8) 0.20683(5) 0.0621(4) Uani 1 1 d . .
N1 N 0.5358(4) 0.5902(3) 0.14256(18) 0.0236(11) Uani 1 1 d . .
N2 N 0.1912(3) 0.5442(3) 0.09458(18) 0.0222(11) Uani 1 1 d . .
N3 N 0.2286(3) 0.1711(3) 0.01431(17) 0.0218(11) Uani 1 1 d . .
N4 N 0.1977(4) 0.1482(3) 0.15450(17) 0.0229(11) Uani 1 1 d . .
N5 N 0.7745(4) -0.0523(3) 0.33377(18) 0.0266(12) Uani 1 1 d . .
N6 N 0.9113(4) 0.2441(3) 0.53435(19) 0.0333(13) Uani 1 1 d . .
N7 N 1.0680(4) 0.3996(3) 0.40094(19) 0.0326(13) Uani 1 1 d . .
N8 N 0.5787(4) 0.0690(3) 0.3086(2) 0.0328(13) Uani 1 1 d . .
N9 N 0.3134(6) 0.7974(4) 0.2213(3) 0.071(2) Uani 1 1 d . .
N10 N 0.1214(6) 0.8181(5) 0.1332(3) 0.073(2) Uani 1 1 d . .
N11 N 0.0573(6) 0.6453(5) 0.2196(3) 0.079(2) Uani 1 1 d . .
N12 N 0.1448(7) 0.8867(5) 0.2532(3) 0.100(3) Uani 1 1 d . .
O1 O 0.5395(3) 0.4796(3) 0.22337(14) 0.0290(10) Uani 1 1 d . .
O2 O 0.3783(3) 0.4386(2) 0.07813(13) 0.0194(9) Uani 1 1 d . .
O3 O 0.1585(3) 0.4369(3) 0.00194(14) 0.0244(9) Uani 1 1 d . .
O4 O 0.2278(3) 0.4122(2) 0.14586(14) 0.0242(9) Uani 1 1 d . .
O5 O 0.4543(3) 0.3112(2) 0.03697(15) 0.0263(10) Uani 1 1 d . .
O6 O 0.1760(3) 0.2881(2) 0.06325(13) 0.0188(9) Uani 1 1 d . .
O7 O 0.0457(3) 0.2276(2) 0.14311(14) 0.0228(9) Uani 1 1 d . .
O8 O 0.3564(3) 0.3174(2) 0.15562(14) 0.0234(9) Uani 1 1 d . .
O9 O 0.7766(3) -0.0569(3) 0.43836(14) 0.0299(10) Uani 1 1 d . .
O10 O 0.8574(3) 0.1373(3) 0.34621(14) 0.0261(9) Uani 1 1 d . .
O11 O 0.6971(3) 0.2309(3) 0.49378(16) 0.0408(11) Uani 1 1 d . .
O12 O 0.9038(3) 0.1527(3) 0.44884(14) 0.0283(10) Uani 1 1 d . .
O13 O 1.0961(3) 0.2285(3) 0.38943(15) 0.0321(10) Uani 1 1 d . .
O14 O 0.8503(3) 0.2979(3) 0.38162(14) 0.0274(10) Uani 1 1 d . .
O15 O 0.7320(3) 0.2289(3) 0.27843(15) 0.0340(11) Uani 1 1 d . .
O16 O 0.6917(3) 0.1299(3) 0.40312(14) 0.0322(10) Uani 1 1 d . .
O17 O 0.5797(3) 0.3997(3) 0.13069(15) 0.0362(11) Uani 1 1 d . .
H17O H 0.5527 0.3757 0.0993 0.054 Uiso 1 1 d R U
O18 O 0.2298(3) 0.3011(3) 0.23573(15) 0.0396(11) Uani 1 1 d . .
H18O H 0.2801 0.3583 0.2482 0.059 Uiso 1 1 d R U
O19 O 0.2619(3) 0.3538(3) -0.04225(15) 0.0306(10) Uani 1 1 d . .
H19O H 0.2234 0.3840 -0.0378 0.046 Uiso 1 1 d R U
O20 O 0.4097(4) 0.4503(3) 0.28807(17) 0.0587(14) Uani 1 1 d . .
H20O H 0.4585 0.4659 0.2709 0.088 Uiso 1 1 d R U
O21 O 1.0146(3) 0.0361(3) 0.40469(17) 0.0476(12) Uani 1 1 d . .
H21O H 1.0572 0.0915 0.3979 0.071 Uiso 1 1 d R U
O22 O 0.7278(3) 0.0359(3) 0.50736(16) 0.0458(12) Uani 1 1 d . .
H22O H 0.7234 -0.0077 0.4857 0.069 Uiso 1 1 d R U
O23 O 0.6179(3) 0.2698(3) 0.35019(16) 0.0501(13) Uani 1 1 d . .
H23O H 0.6530 0.3180 0.3738 0.075 Uiso 1 1 d R U
O24 O 0.6732(4) 0.3701(4) 0.44115(17) 0.0557(13) Uani 1 1 d . .
H24O H 0.6795 0.3245 0.4576 0.084 Uiso 1 1 d R U
S1 S 0.5149(2) 0.7958(2) 0.21731(15) 0.1468(15) Uani 1 1 d . .
S2 S 0.20394(16) 0.92345(14) 0.05728(8) 0.0575(6) Uani 1 1 d . .
S3 S -0.0006(2) 0.46605(17) 0.25539(9) 0.0909(8) Uani 1 1 d . .
S4 S 0.2630(3) 1.07342(19) 0.30256(12) 0.1221(11) Uani 1 1 d . .
C1 C 0.6434(5) 0.5477(4) 0.2415(2) 0.0287(15) Uani 1 1 d . .
C2 C 0.7149(6) 0.5343(5) 0.2841(2) 0.0443(18) Uani 1 1 d . .
H2 H 0.6880 0.4764 0.2999 0.053 Uiso 1 1 calc R U
C3 C 0.8239(6) 0.6043(5) 0.3033(3) 0.056(2) Uani 1 1 d . .
H3 H 0.8710 0.5929 0.3319 0.067 Uiso 1 1 calc R U
C4 C 0.8672(5) 0.6912(5) 0.2822(3) 0.0439(18) Uani 1 1 d . .
H4 H 0.9426 0.7387 0.2958 0.053 Uiso 1 1 calc R U
C5 C 0.7979(5) 0.7062(4) 0.2412(2) 0.0362(16) Uani 1 1 d . .
H5 H 0.8253 0.7662 0.2272 0.043 Uiso 1 1 calc R U
C6 C 0.6875(5) 0.6358(4) 0.2190(2) 0.0274(15) Uani 1 1 d . .
C7 C 0.6271(5) 0.6534(4) 0.1723(2) 0.0255(14) Uani 1 1 d . .
H7 H 0.6575 0.7174 0.1627 0.031 Uiso 1 1 calc R U
C8 C 0.4854(4) 0.6107(4) 0.0924(2) 0.0249(14) Uani 1 1 d . .
H8A H 0.5417 0.6676 0.0813 0.030 Uiso 1 1 calc R U
H8B H 0.4212 0.6249 0.0942 0.030 Uiso 1 1 calc R U
C9 C 0.4459(4) 0.5199(4) 0.0554(2) 0.0235(14) Uani 1 1 d . .
H9A H 0.4008 0.5249 0.0219 0.028 Uiso 1 1 calc R U
H9B H 0.5111 0.5113 0.0497 0.028 Uiso 1 1 calc R U
C10 C 0.1348(4) 0.5063(4) -0.0188(2) 0.0220(14) Uani 1 1 d . .
C11 C 0.1061(4) 0.5020(4) -0.0724(2) 0.0319(16) Uani 1 1 d . .
H11 H 0.1018 0.4483 -0.0928 0.038 Uiso 1 1 calc R U
C12 C 0.0843(5) 0.5730(5) -0.0959(2) 0.0393(18) Uani 1 1 d . .
H12 H 0.0698 0.5696 -0.1322 0.047 Uiso 1 1 calc R U
C13 C 0.0826(5) 0.6495(5) -0.0686(3) 0.0359(17) Uani 1 1 d . .
H13 H 0.0649 0.6973 -0.0857 0.043 Uiso 1 1 calc R U
C14 C 0.1071(4) 0.6551(4) -0.0159(2) 0.0289(15) Uani 1 1 d . .
H14 H 0.1052 0.7070 0.0034 0.035 Uiso 1 1 calc R U
C15 C 0.1351(4) 0.5852(4) 0.0101(2) 0.0250(14) Uani 1 1 d . .
C16 C 0.1620(4) 0.5990(4) 0.0649(2) 0.0271(15) Uani 1 1 d . .
H16 H 0.1578 0.6533 0.0806 0.033 Uiso 1 1 calc R U
C17 C 0.2189(5) 0.5638(4) 0.1512(2) 0.0342(16) Uani 1 1 d . .
H17A H 0.1764 0.5975 0.1613 0.041 Uiso 1 1 calc R U
H17B H 0.3004 0.6060 0.1652 0.041 Uiso 1 1 calc R U
C18 C 0.1872(5) 0.4666(4) 0.1719(2) 0.0308(15) Uani 1 1 d . .
H18A H 0.2215 0.4764 0.2093 0.037 Uiso 1 1 calc R U
H18B H 0.1044 0.4314 0.1656 0.037 Uiso 1 1 calc R U
C19 C 0.4680(5) 0.2430(4) 0.0130(2) 0.0230(14) Uani 1 1 d . .
C20 C 0.5764(5) 0.2616(4) 0.0088(2) 0.0297(15) Uani 1 1 d . .
H20 H 0.6372 0.3231 0.0234 0.036 Uiso 1 1 calc R U
C21 C 0.5971(5) 0.1939(5) -0.0156(2) 0.0422(18) Uani 1 1 d . .
H21 H 0.6715 0.2088 -0.0175 0.051 Uiso 1 1 calc R U
C22 C 0.5099(6) 0.1037(5) -0.0377(3) 0.054(2) Uani 1 1 d . .
H22 H 0.5244 0.0571 -0.0548 0.065 Uiso 1 1 calc R U
C23 C 0.4034(5) 0.0822(4) -0.0347(2) 0.0410(18) Uani 1 1 d . .
H23 H 0.3441 0.0202 -0.0496 0.049 Uiso 1 1 calc R U
C24 C 0.3802(5) 0.1508(4) -0.0099(2) 0.0242(14) Uani 1 1 d . .
C25 C 0.2654(5) 0.1205(4) -0.0079(2) 0.0241(14) Uani 1 1 d . .
H25 H 0.2121 0.0573 -0.0245 0.029 Uiso 1 1 calc R U
C26 C 0.1106(4) 0.1288(4) 0.0167(2) 0.0253(14) Uani 1 1 d . .
H26A H 0.1005 0.0873 0.0448 0.030 Uiso 1 1 calc R U
H26B H 0.0607 0.0880 -0.0161 0.030 Uiso 1 1 calc R U
C27 C 0.0815(4) 0.2137(4) 0.0265(2) 0.0231(14) Uani 1 1 d . .
H27A H 0.0651 0.2406 -0.0059 0.028 Uiso 1 1 calc R U
H27B H 0.0141 0.1905 0.0400 0.028 Uiso 1 1 calc R U
C28 C -0.0259(5) 0.1393(4) 0.1486(2) 0.0251(14) Uani 1 1 d . .
C29 C -0.1358(4) 0.1241(4) 0.1482(2) 0.0295(15) Uani 1 1 d . .
H29 H -0.1557 0.1771 0.1445 0.035 Uiso 1 1 calc R U
C30 C -0.2157(5) 0.0334(5) 0.1532(2) 0.0359(16) Uani 1 1 d . .
H30 H -0.2894 0.0246 0.1529 0.043 Uiso 1 1 calc R U
C31 C -0.1878(5) -0.0454(4) 0.1586(2) 0.0349(16) Uani 1 1 d . .
H31 H -0.2430 -0.1078 0.1616 0.042 Uiso 1 1 calc R U
C32 C -0.0814(5) -0.0330(4) 0.1596(2) 0.0374(17) Uani 1 1 d . .
H32 H -0.0630 -0.0868 0.1636 0.045 Uiso 1 1 calc R U
C33 C 0.0019(5) 0.0599(4) 0.1546(2) 0.0250(14) Uani 1 1 d . .
C34 C 0.1129(5) 0.0679(4) 0.1573(2) 0.0262(14) Uani 1 1 d . .
H34 H 0.1247 0.0107 0.1613 0.031 Uiso 1 1 calc R U
C35 C 0.3074(4) 0.1484(4) 0.1575(2) 0.0289(15) Uani 1 1 d . .
H35A H 0.3132 0.1324 0.1229 0.035 Uiso 1 1 calc R U
H35B H 0.3177 0.0996 0.1794 0.035 Uiso 1 1 calc R U
C36 C 0.3953(4) 0.2505(4) 0.1806(2) 0.0303(15) Uani 1 1 d . .
H36A H 0.4042 0.2597 0.2180 0.036 Uiso 1 1 calc R U
H36B H 0.4688 0.2615 0.1747 0.036 Uiso 1 1 calc R U
C37 C 0.7401(5) -0.1522(4) 0.4263(2) 0.0293(15) Uani 1 1 d . .
C38 C 0.7150(5) -0.2118(4) 0.4651(2) 0.0332(16) Uani 1 1 d . .
H38 H 0.7256 -0.1829 0.4986 0.040 Uiso 1 1 calc R U
C39 C 0.6752(5) -0.3119(5) 0.4554(3) 0.0412(18) Uani 1 1 d . .
H39 H 0.6589 -0.3511 0.4822 0.049 Uiso 1 1 calc R U
C40 C 0.6587(5) -0.3557(5) 0.4067(3) 0.0485(19) Uani 1 1 d . .
H40 H 0.6321 -0.4245 0.4003 0.058 Uiso 1 1 calc R U
C41 C 0.6812(5) -0.2986(5) 0.3682(3) 0.0432(18) Uani 1 1 d . .
H41 H 0.6702 -0.3285 0.3349 0.052 Uiso 1 1 calc R U
C42 C 0.7198(5) -0.1978(4) 0.3768(2) 0.0310(15) Uani 1 1 d . .
C43 C 0.7365(5) -0.1458(4) 0.3332(2) 0.0302(15) Uani 1 1 d . .
H43 H 0.7180 -0.1835 0.3011 0.036 Uiso 1 1 calc R U
C44 C 0.7834(5) -0.0076(4) 0.2868(2) 0.0321(16) Uani 1 1 d . .
H44A H 0.7101 -0.0094 0.2686 0.039 Uiso 1 1 calc R U
H44B H 0.8050 -0.0437 0.2637 0.039 Uiso 1 1 calc R U
C45 C 0.8730(5) 0.0985(4) 0.3011(2) 0.0345(16) Uani 1 1 d . .
H45A H 0.9493 0.1010 0.3083 0.041 Uiso 1 1 calc R U
H45B H 0.8644 0.1371 0.2726 0.041 Uiso 1 1 calc R U
C46 C 0.7001(5) 0.2473(4) 0.5429(3) 0.0355(16) Uani 1 1 d . .
C47 C 0.6072(5) 0.2533(5) 0.5547(3) 0.0435(18) Uani 1 1 d . .
H47 H 0.5448 0.2459 0.5274 0.052 Uiso 1 1 calc R U
C48 C 0.6033(6) 0.2695(5) 0.6043(3) 0.056(2) Uani 1 1 d . .
H48 H 0.5386 0.2721 0.6110 0.067 Uiso 1 1 calc R U
C49 C 0.6947(6) 0.2819(5) 0.6447(3) 0.056(2) Uani 1 1 d . .
H49 H 0.6929 0.2927 0.6791 0.067 Uiso 1 1 calc R U
C50 C 0.7872(6) 0.2786(5) 0.6343(3) 0.051(2) Uani 1 1 d . .
H50 H 0.8495 0.2879 0.6621 0.062 Uiso 1 1 calc R U
C51 C 0.7936(5) 0.2622(4) 0.5843(2) 0.0349(16) Uani 1 1 d . .
C52 C 0.8956(5) 0.2626(4) 0.5772(2) 0.0373(17) Uani 1 1 d . .
H52 H 0.9562 0.2778 0.6070 0.045 Uiso 1 1 calc R U
C53 C 1.0184(5) 0.2451(4) 0.5304(2) 0.0365(16) Uani 1 1 d . .
H53A H 1.0632 0.2424 0.5645 0.044 Uiso 1 1 calc R U
H53B H 1.0632 0.3053 0.5171 0.044 Uiso 1 1 calc R U
C54 C 0.9875(5) 0.1555(4) 0.4937(2) 0.0321(16) Uani 1 1 d . .
H54A H 1.0549 0.1588 0.4838 0.039 Uiso 1 1 calc R U
H54B H 0.9571 0.0957 0.5103 0.039 Uiso 1 1 calc R U
C55 C 1.2039(5) 0.2906(4) 0.4021(2) 0.0299(15) Uani 1 1 d . .
C56 C 1.2821(5) 0.2504(5) 0.4048(2) 0.0332(16) Uani 1 1 d . .
H56 H 1.2556 0.1820 0.3966 0.040 Uiso 1 1 calc R U
C57 C 1.3953(5) 0.3091(5) 0.4191(2) 0.0417(18) Uani 1 1 d . .
H57 H 1.4463 0.2803 0.4218 0.050 Uiso 1 1 calc R U
C58 C 1.4375(5) 0.4102(5) 0.4298(3) 0.049(2) Uani 1 1 d . .
H58 H 1.5164 0.4498 0.4402 0.059 Uiso 1 1 calc R U
C59 C 1.3644(5) 0.4515(5) 0.4252(2) 0.0431(18) Uani 1 1 d . .
H59 H 1.3930 0.5205 0.4314 0.052 Uiso 1 1 calc R U
C60 C 1.2467(5) 0.3938(4) 0.4112(2) 0.0310(15) Uani 1 1 d . .
C61 C 1.1756(5) 0.4420(4) 0.4080(2) 0.0363(16) Uani 1 1 d . .
H61 H 1.2104 0.5114 0.4115 0.044 Uiso 1 1 calc R U
C62 C 1.0028(5) 0.4570(4) 0.3998(3) 0.0438(19) Uani 1 1 d . .
H62A H 1.0375 0.5180 0.3847 0.053 Uiso 1 1 calc R U
H62B H 1.0016 0.4745 0.4351 0.053 Uiso 1 1 calc R U
C63 C 0.8848(5) 0.3953(4) 0.3677(2) 0.0372(17) Uani 1 1 d . .
H63A H 0.8333 0.4226 0.3742 0.045 Uiso 1 1 calc R U
H63B H 0.8827 0.3945 0.3308 0.045 Uiso 1 1 calc R U
C64 C 0.6675(5) 0.1906(5) 0.2311(2) 0.0319(16) Uani 1 1 d . .
C65 C 0.7013(5) 0.2396(5) 0.1902(2) 0.0332(16) Uani 1 1 d . .
H65 H 0.7683 0.2988 0.1966 0.040 Uiso 1 1 calc R U
C66 C 0.6378(5) 0.2021(5) 0.1409(2) 0.0371(17) Uani 1 1 d . .
H66 H 0.6617 0.2365 0.1135 0.045 Uiso 1 1 calc R U
C67 C 0.5400(5) 0.1159(5) 0.1294(2) 0.0379(17) Uani 1 1 d . .
H67 H 0.4969 0.0918 0.0949 0.046 Uiso 1 1 calc R U
C68 C 0.5069(5) 0.0662(4) 0.1691(2) 0.0347(16) Uani 1 1 d . .
H68 H 0.4405 0.0064 0.1617 0.042 Uiso 1 1 calc R U
C69 C 0.5683(5) 0.1012(4) 0.2202(2) 0.0250(14) Uani 1 1 d . .
C70 C 0.5289(5) 0.0465(4) 0.2603(2) 0.0329(16) Uani 1 1 d . .
H70 H 0.4602 -0.0113 0.2504 0.039 Uiso 1 1 calc R U
C71 C 0.5330(5) 0.0033(4) 0.3459(2) 0.0403(18) Uani 1 1 d . .
H71A H 0.5594 -0.0487 0.3481 0.048 Uiso 1 1 calc R U
H71B H 0.4498 -0.0279 0.3352 0.048 Uiso 1 1 calc R U
C72 C 0.5751(5) 0.0657(5) 0.3973(2) 0.0387(17) Uani 1 1 d . .
H72A H 0.5316 0.1041 0.3983 0.046 Uiso 1 1 calc R U
H72B H 0.5668 0.0240 0.4254 0.046 Uiso 1 1 calc R U
C73 C 0.6960(5) 0.4546(4) 0.1379(3) 0.051(2) Uani 1 1 d . .
H73A H 0.7097 0.5121 0.1196 0.077 Uiso 1 1 calc R U
H73B H 0.7271 0.4143 0.1245 0.077 Uiso 1 1 calc R U
H73C H 0.7324 0.4756 0.1746 0.077 Uiso 1 1 calc R U
C74 C 0.1485(6) 0.2684(5) 0.2646(2) 0.061(2) Uani 1 1 d . .
H74A H 0.1862 0.2893 0.3012 0.092 Uiso 1 1 calc R U
H74B H 0.0948 0.2965 0.2540 0.092 Uiso 1 1 calc R U
H74C H 0.1084 0.1969 0.2585 0.092 Uiso 1 1 calc R U
C75 C 1.0371(6) -0.0333(5) 0.3777(3) 0.063(2) Uani 1 1 d . .
H75A H 0.9820 -0.0997 0.3790 0.094 Uiso 1 1 calc R U
H75B H 1.1130 -0.0263 0.3939 0.094 Uiso 1 1 calc R U
H75C H 1.0317 -0.0210 0.3419 0.094 Uiso 1 1 calc R U
C76 C 0.6499(5) -0.0127(4) 0.5351(3) 0.0486(19) Uani 1 1 d . .
H76A H 0.6409 0.0353 0.5561 0.073 Uiso 1 1 calc R U
H76B H 0.6768 -0.0527 0.5574 0.073 Uiso 1 1 calc R U
H76C H 0.5773 -0.0548 0.5112 0.073 Uiso 1 1 calc R U
C77 C 0.5344(5) 0.2810(5) 0.3128(3) 0.063(2) Uani 1 1 d . .
H77A H 0.5064 0.3216 0.3284 0.094 Uiso 1 1 calc R U
H77B H 0.5662 0.3125 0.2851 0.094 Uiso 1 1 calc R U
H77C H 0.4723 0.2167 0.2989 0.094 Uiso 1 1 calc R U
C78 C 0.3958(6) 0.5364(5) 0.2996(3) 0.069(2) Uani 1 1 d . .
H78A H 0.4436 0.5690 0.3338 0.103 Uiso 1 1 calc R U
H78B H 0.3169 0.5181 0.2988 0.103 Uiso 1 1 calc R U
H78C H 0.4174 0.5810 0.2741 0.103 Uiso 1 1 calc R U
C79 C 0.7657(7) 0.4591(6) 0.4641(3) 0.081(3) Uani 1 1 d . .
H79A H 0.7429 0.4946 0.4864 0.121 Uiso 1 1 calc R U
H79B H 0.7918 0.4987 0.4374 0.121 Uiso 1 1 calc R U
H79C H 0.8268 0.4459 0.4846 0.121 Uiso 1 1 calc R U
C80 C 0.1927(5) 0.2866(4) -0.0864(2) 0.0397(17) Uani 1 1 d . .
H80A H 0.1163 0.2518 -0.0822 0.060 Uiso 1 1 calc R U
H80B H 0.2229 0.2395 -0.0911 0.060 Uiso 1 1 calc R U
H80C H 0.1906 0.3217 -0.1165 0.060 Uiso 1 1 calc R U
C81 C 0.3966(7) 0.7956(5) 0.2201(3) 0.071(3) Uani 1 1 d . .
C82 C 0.1557(6) 0.8623(5) 0.1010(3) 0.049(2) Uani 1 1 d . .
C83 C 0.0329(6) 0.5712(6) 0.2349(3) 0.062(2) Uani 1 1 d . .
C84 C 0.1967(7) 0.9639(6) 0.2730(3) 0.066(2) Uani 1 1 d . .

loop_
_atom_site_aniso_label
_atom_site_aniso_U_11
_atom_site_aniso_U_22
_atom_site_aniso_U_33
_atom_site_aniso_U_23
_atom_site_aniso_U_13
_atom_site_aniso_U_12
Cu1 0.0206(4) 0.0217(4) 0.0239(4) 0.0023(3) 0.0060(3) 0.0063(3)
Cu2 0.0225(4) 0.0200(4) 0.0239(4) 0.0043(3) 0.0080(3) 0.0109(3)
Cu3 0.0169(4) 0.0190(4) 0.0286(4) -0.0002(3) 0.0064(3) 0.0066(3)
Cu4 0.0277(4) 0.0286(4) 0.0218(4) 0.0028(4) 0.0074(4) 0.0052(4)
Cu5 0.0272(4) 0.0345(5) 0.0238(5) 0.0007(4) 0.0018(4) 0.0103(4)
Cu6 0.0231(4) 0.0293(4) 0.0321(5) 0.0010(4) 0.0050(4) 0.0042(4)
Mn1 0.0174(5) 0.0182(5) 0.0237(5) 0.0051(4) 0.0054(4) 0.0067(4)
Mn2 0.0198(5) 0.0329(6) 0.0184(5) 0.0039(4) 0.0007(4) 0.0034(4)
Mn3 0.0702(9) 0.0530(8) 0.0711(9) 0.0031(7) 0.0327(7) 0.0269(7)
N1 0.024(3) 0.018(3) 0.028(3) 0.003(2) 0.010(3) 0.007(2)
N2 0.022(3) 0.022(3) 0.029(3) 0.005(2) 0.010(2) 0.014(2)
N3 0.014(3) 0.023(3) 0.026(3) -0.001(2) 0.005(2) 0.006(2)
N4 0.020(3) 0.022(3) 0.024(3) 0.003(2) 0.006(2) 0.007(2)
N5 0.024(3) 0.030(3) 0.022(3) 0.001(2) 0.005(2) 0.009(3)
N6 0.031(3) 0.032(3) 0.029(3) -0.005(3) -0.001(3) 0.010(3)
N7 0.017(3) 0.026(3) 0.040(3) -0.003(3) 0.002(3) -0.002(3)
N8 0.022(3) 0.035(3) 0.034(3) 0.006(3) 0.008(3) 0.004(3)
N9 0.070(5) 0.040(4) 0.090(6) -0.009(4) 0.015(5) 0.016(4)
N10 0.076(5) 0.079(5) 0.070(5) 0.015(4) 0.024(4) 0.037(4)
N11 0.092(6) 0.049(4) 0.107(7) 0.009(5) 0.066(5) 0.021(4)
N12 0.153(8) 0.060(5) 0.088(6) -0.004(5) 0.034(6) 0.045(6)
O1 0.027(2) 0.025(2) 0.021(2) -0.0001(19) -0.001(2) 0.002(2)
O2 0.012(2) 0.015(2) 0.024(2) -0.0012(18) 0.0045(18) 0.0004(17)
O3 0.031(2) 0.030(2) 0.020(2) 0.0076(19) 0.0092(19) 0.020(2)
O4 0.028(2) 0.025(2) 0.024(2) 0.0049(19) 0.0106(19) 0.014(2)
O5 0.017(2) 0.019(2) 0.040(3) -0.006(2) 0.009(2) 0.0038(18)
O6 0.016(2) 0.019(2) 0.020(2) -0.0031(18) 0.0030(18) 0.0066(18)
O7 0.018(2) 0.018(2) 0.035(3) 0.0084(19) 0.0110(19) 0.0078(19)
O8 0.011(2) 0.023(2) 0.034(3) 0.0075(19) 0.0022(18) 0.0064(18)
O9 0.038(3) 0.020(2) 0.025(2) 0.006(2) 0.011(2) 0.005(2)
O10 0.024(2) 0.029(2) 0.017(2) 0.0011(19) 0.0070(19) 0.0023(19)
O11 0.041(3) 0.055(3) 0.029(3) -0.001(2) 0.007(2) 0.025(2)
O12 0.021(2) 0.031(2) 0.022(2) -0.001(2) -0.0037(19) 0.0058(19)
O13 0.022(2) 0.025(2) 0.040(3) 0.000(2) 0.005(2) 0.003(2)
O14 0.023(2) 0.033(2) 0.022(2) 0.006(2) 0.0034(19) 0.010(2)
O15 0.024(2) 0.037(3) 0.020(2) 0.002(2) -0.003(2) -0.002(2)
O16 0.018(2) 0.040(3) 0.024(2) 0.005(2) 0.0007(19) 0.000(2)
O17 0.023(2) 0.046(3) 0.036(3) -0.010(2) 0.003(2) 0.015(2)
O18 0.043(3) 0.039(3) 0.031(3) 0.007(2) 0.017(2) 0.010(2)
O19 0.028(2) 0.033(2) 0.032(3) 0.000(2) 0.006(2) 0.015(2)
O20 0.052(3) 0.065(3) 0.049(3) -0.001(3) 0.024(3) 0.010(3)
O21 0.034(3) 0.041(3) 0.063(3) 0.010(3) 0.020(3) 0.009(2)
O22 0.059(3) 0.033(3) 0.045(3) 0.005(2) 0.033(3) 0.011(2)
O23 0.039(3) 0.065(3) 0.042(3) 0.002(3) -0.008(2) 0.029(3)
O24 0.051(3) 0.071(4) 0.049(3) 0.005(3) 0.003(3) 0.035(3)
S1 0.0511(16) 0.102(2) 0.249(4) -0.081(2) -0.030(2) 0.0353(16)
S2 0.0532(13) 0.0450(12) 0.0552(14) -0.0021(11) -0.0041(11) 0.0128(10)
S3 0.114(2) 0.0749(17) 0.0801(19) 0.0131(15) 0.0635(17) 0.0172(15)
S4 0.147(3) 0.0742(19) 0.128(3) -0.0095(19) 0.073(2) 0.0135(18)
C1 0.030(4) 0.015(3) 0.033(4) -0.007(3) 0.006(3) 0.004(3)
C2 0.047(5) 0.038(4) 0.040(5) 0.010(4) 0.001(4) 0.015(4)
C3 0.040(5) 0.049(5) 0.063(6) 0.007(4) -0.010(4) 0.016(4)
C4 0.027(4) 0.038(4) 0.050(5) -0.006(4) -0.006(4) 0.006(3)
C5 0.034(4) 0.028(4) 0.040(4) -0.003(3) 0.002(3) 0.012(3)
C6 0.028(4) 0.019(3) 0.025(4) -0.008(3) 0.003(3) 0.003(3)
C7 0.021(4) 0.017(3) 0.036(4) -0.002(3) 0.011(3) 0.003(3)
C8 0.023(3) 0.020(3) 0.028(4) 0.005(3) 0.006(3) 0.005(3)
C9 0.023(3) 0.015(3) 0.029(4) 0.007(3) 0.010(3) 0.003(3)
C10 0.011(3) 0.028(4) 0.029(4) 0.012(3) 0.010(3) 0.007(3)
C11 0.030(4) 0.041(4) 0.039(4) 0.019(3) 0.016(3) 0.025(3)
C12 0.023(4) 0.072(5) 0.029(4) 0.022(4) 0.011(3) 0.024(4)
C13 0.023(4) 0.042(4) 0.048(5) 0.023(4) 0.011(3) 0.017(3)
C14 0.019(3) 0.030(4) 0.038(4) 0.004(3) 0.008(3) 0.010(3)
C15 0.015(3) 0.026(4) 0.034(4) 0.012(3) 0.006(3) 0.009(3)
C16 0.021(3) 0.021(3) 0.044(4) 0.004(3) 0.012(3) 0.012(3)
C17 0.046(4) 0.037(4) 0.026(4) -0.003(3) 0.007(3) 0.025(3)
C18 0.040(4) 0.026(4) 0.029(4) -0.001(3) 0.010(3) 0.016(3)
C19 0.026(4) 0.029(4) 0.015(3) 0.002(3) 0.004(3) 0.015(3)
C20 0.032(4) 0.029(4) 0.033(4) 0.006(3) 0.010(3) 0.017(3)
C21 0.039(4) 0.046(4) 0.044(5) -0.010(4) 0.011(4) 0.021(4)
C22 0.045(5) 0.049(5) 0.072(6) -0.025(4) 0.016(4) 0.024(4)
C23 0.027(4) 0.031(4) 0.058(5) -0.016(4) 0.009(4) 0.007(3)
C24 0.033(4) 0.024(3) 0.016(3) -0.004(3) 0.003(3) 0.015(3)
C25 0.027(4) 0.011(3) 0.022(4) -0.003(3) -0.002(3) 0.002(3)
C26 0.021(3) 0.018(3) 0.030(4) -0.005(3) 0.004(3) 0.004(3)
C27 0.014(3) 0.018(3) 0.027(4) 0.000(3) 0.002(3) -0.001(3)
C28 0.025(4) 0.029(4) 0.017(3) 0.007(3) 0.007(3) 0.007(3)
C29 0.018(3) 0.033(4) 0.037(4) 0.010(3) 0.008(3) 0.009(3)
C30 0.026(4) 0.047(4) 0.033(4) 0.009(3) 0.013(3) 0.010(4)
C31 0.030(4) 0.024(4) 0.043(4) 0.006(3) 0.014(3) 0.002(3)
C32 0.041(4) 0.028(4) 0.039(4) 0.001(3) 0.009(4) 0.012(3)
C33 0.025(4) 0.019(3) 0.027(4) 0.002(3) 0.007(3) 0.006(3)
C34 0.029(4) 0.019(3) 0.033(4) 0.004(3) 0.008(3) 0.012(3)
C35 0.020(3) 0.026(4) 0.045(4) 0.004(3) 0.007(3) 0.014(3)
C36 0.018(3) 0.029(4) 0.039(4) 0.006(3) -0.001(3) 0.010(3)
C37 0.022(4) 0.027(4) 0.034(4) 0.005(3) 0.007(3) 0.006(3)
C38 0.032(4) 0.037(4) 0.027(4) 0.003(3) 0.004(3) 0.014(3)
C39 0.032(4) 0.036(4) 0.048(5) 0.019(4) 0.012(4) 0.005(3)
C40 0.055(5) 0.026(4) 0.058(5) 0.004(4) 0.013(4) 0.012(4)
C41 0.042(4) 0.036(4) 0.041(5) 0.003(4) 0.013(4) 0.006(4)
C42 0.024(4) 0.032(4) 0.029(4) -0.001(3) 0.009(3) 0.004(3)
C43 0.031(4) 0.028(4) 0.017(4) -0.011(3) 0.002(3) 0.002(3)
C44 0.042(4) 0.031(4) 0.013(3) -0.003(3) 0.005(3) 0.008(3)
C45 0.033(4) 0.042(4) 0.023(4) 0.004(3) 0.014(3) 0.008(3)
C46 0.042(4) 0.026(4) 0.033(4) -0.005(3) 0.008(4) 0.010(3)
C47 0.036(4) 0.051(5) 0.043(5) -0.002(4) 0.008(4) 0.020(4)
C48 0.061(5) 0.066(5) 0.053(6) 0.006(5) 0.020(5) 0.036(5)
C49 0.072(6) 0.067(5) 0.040(5) 0.001(4) 0.025(5) 0.034(5)
C50 0.062(5) 0.052(5) 0.040(5) -0.007(4) 0.003(4) 0.030(4)
C51 0.038(4) 0.022(4) 0.033(4) -0.009(3) 0.002(4) 0.007(3)
C52 0.038(4) 0.039(4) 0.025(4) -0.001(3) -0.007(3) 0.016(3)
C53 0.027(4) 0.045(4) 0.028(4) -0.006(3) -0.007(3) 0.014(3)
C54 0.025(4) 0.038(4) 0.024(4) -0.002(3) -0.002(3) 0.010(3)
C55 0.029(4) 0.032(4) 0.023(4) 0.005(3) 0.013(3) 0.005(3)
C56 0.028(4) 0.038(4) 0.028(4) 0.004(3) 0.014(3) 0.006(3)
C57 0.032(4) 0.062(5) 0.034(4) 0.006(4) 0.015(3) 0.020(4)
C58 0.026(4) 0.052(5) 0.062(5) 0.018(4) 0.022(4) 0.005(4)
C59 0.027(4) 0.045(4) 0.046(5) 0.008(4) 0.009(4) 0.005(4)
C60 0.033(4) 0.033(4) 0.027(4) 0.009(3) 0.014(3) 0.011(3)
C61 0.034(4) 0.027(4) 0.033(4) -0.003(3) 0.004(3) 0.001(3)
C62 0.019(4) 0.030(4) 0.066(5) -0.005(4) -0.004(4) 0.004(3)
C63 0.027(4) 0.037(4) 0.043(4) 0.009(4) 0.004(3) 0.011(3)
C64 0.035(4) 0.043(4) 0.026(4) 0.004(3) 0.005(3) 0.026(4)
C65 0.030(4) 0.042(4) 0.032(4) 0.008(3) 0.006(3) 0.020(3)
C66 0.051(5) 0.051(5) 0.016(4) 0.007(3) 0.005(3) 0.030(4)
C67 0.052(5) 0.051(5) 0.017(4) -0.002(3) -0.004(3) 0.035(4)
C68 0.031(4) 0.036(4) 0.027(4) -0.013(3) -0.013(3) 0.017(3)
C69 0.021(3) 0.026(4) 0.026(4) 0.005(3) 0.005(3) 0.009(3)
C70 0.019(4) 0.030(4) 0.041(4) -0.005(3) -0.002(3) 0.007(3)
C71 0.027(4) 0.041(4) 0.038(4) 0.012(4) 0.009(3) 0.001(3)
C72 0.021(4) 0.053(5) 0.021(4) 0.009(3) 0.000(3) -0.001(3)
C73 0.028(4) 0.044(4) 0.071(6) -0.009(4) 0.014(4) 0.006(4)
C74 0.070(5) 0.064(5) 0.033(5) 0.006(4) 0.033(4) 0.004(4)
C75 0.053(5) 0.048(5) 0.095(7) 0.009(5) 0.022(5) 0.028(4)
C76 0.051(5) 0.044(4) 0.050(5) 0.010(4) 0.031(4) 0.011(4)
C77 0.047(5) 0.067(5) 0.061(6) 0.026(5) -0.008(4) 0.024(4)
C78 0.049(5) 0.072(6) 0.066(6) -0.014(5) 0.001(4) 0.016(5)
C79 0.075(6) 0.083(7) 0.068(7) -0.019(5) 0.011(5) 0.024(6)
C80 0.051(5) 0.042(4) 0.026(4) 0.002(3) 0.020(4) 0.015(4)
C81 0.060(6) 0.030(4) 0.098(8) -0.025(5) -0.010(6) 0.012(5)
C82 0.042(5) 0.039(5) 0.059(6) -0.015(4) -0.009(4) 0.023(4)
C83 0.062(6) 0.060(6) 0.059(6) -0.010(5) 0.034(5) 0.012(5)
C84 0.099(7) 0.047(5) 0.058(6) 0.002(5) 0.030(5) 0.032(5)

loop_
_atom_type_symbol
_atom_type_description
_atom_type_scat_dispersion_real
_atom_type_scat_dispersion_imag
_atom_type_scat_source
C C 0.0033 0.0016 'International Tables Vol C Tables 4.2.6.8 and 6.1.1.4'
H H 0.0000 0.0000 'International Tables Vol C Tables 4.2.6.8 and 6.1.1.4'
N N 0.0061 0.0033 'International Tables Vol C Tables 4.2.6.8 and 6.1.1.4'
O O 0.0106 0.0060 'International Tables Vol C Tables 4.2.6.8 and 6.1.1.4'
S S 0.1246 0.1234 'International Tables Vol C Tables 4.2.6.8 and 6.1.1.4'
Mn Mn 0.3368 0.7283 'International Tables Vol C Tables 4.2.6.8 and 6.1.1.4'
Cu Cu 0.3201 1.2651 'International Tables Vol C Tables 4.2.6.8 and 6.1.1.4'

loop_
_geom_angle_atom_site_label_1
_geom_angle_atom_site_label_2
_geom_angle_atom_site_label_3
_geom_angle
O1 Cu1 N1 91.43(18)
O1 Cu1 O8 94.88(15)
N1 Cu1 O8 169.72(17)
O1 Cu1 O2 174.81(15)
N1 Cu1 O2 83.76(17)
O8 Cu1 O2 89.62(14)
O1 Cu1 O17 91.25(15)
N1 Cu1 O17 98.54(16)
O8 Cu1 O17 89.46(14)
O2 Cu1 O17 91.40(14)
O3 Cu2 N2 94.68(17)
O3 Cu2 O4 178.43(15)
N2 Cu2 O4 84.36(17)
O3 Cu2 O6 95.91(15)
N2 Cu2 O6 165.38(16)
O4 Cu2 O6 84.83(14)
O3 Cu2 O2 96.26(13)
N2 Cu2 O2 113.99(15)
O4 Cu2 O2 85.27(13)
O6 Cu2 O2 74.81(12)
O3 Cu2 Mn1 144.21(11)
N2 Cu2 Mn1 119.23(14)
O4 Cu2 Mn1 36.35(10)
O6 Cu2 Mn1 48.72(10)
O2 Cu2 Mn1 80.94(8)
O5 Cu3 N3 94.49(16)
O5 Cu3 O2 95.69(14)
N3 Cu3 O2 169.72(16)
O5 Cu3 O6 169.95(16)
N3 Cu3 O6 83.96(16)
O2 Cu3 O6 85.76(13)
O9 Cu4 N5 94.36(18)
O9 Cu4 O12 96.80(16)
N5 Cu4 O12 168.84(18)
O9 Cu4 O10 167.09(16)
N5 Cu4 O10 83.23(17)
O12 Cu4 O10 85.84(15)
O9 Cu4 O21 97.73(15)
N5 Cu4 O21 88.58(16)
O12 Cu4 O21 90.09(15)
O10 Cu4 O21 94.89(14)
O11 Cu5 N6 92.15(19)
O11 Cu5 O16 94.31(16)
N6 Cu5 O16 172.12(19)
O11 Cu5 O12 173.89(17)
N6 Cu5 O12 84.94(18)
O16 Cu5 O12 88.19(15)
O11 Cu5 O22 94.65(16)
N6 Cu5 O22 89.00(18)
O16 Cu5 O22 94.95(15)
O12 Cu5 O22 90.68(14)
O13 Cu6 N7 94.51(18)
O13 Cu6 O14 179.13(16)
N7 Cu6 O14 84.64(18)
O13 Cu6 O10 95.77(16)
N7 Cu6 O10 158.44(19)
O14 Cu6 O10 84.97(15)
O13 Cu6 Mn2 143.85(12)
N7 Cu6 Mn2 119.03(15)
O14 Cu6 Mn2 36.88(11)
O10 Cu6 Mn2 48.11(11)
O7 Mn1 O8 173.74(16)
O7 Mn1 O4 97.04(15)
O8 Mn1 O4 88.32(15)
O7 Mn1 N4 91.43(16)
O8 Mn1 N4 83.09(16)
O4 Mn1 N4 171.17(16)
O7 Mn1 O18 89.77(15)
O8 Mn1 O18 93.31(15)
O4 Mn1 O18 91.67(15)
N4 Mn1 O18 90.84(17)
O7 Mn1 O6 90.69(14)
O8 Mn1 O6 87.39(14)
O4 Mn1 O6 76.76(13)
N4 Mn1 O6 100.75(15)
O18 Mn1 O6 168.39(13)
O7 Mn1 Cu2 91.89(11)
O8 Mn1 Cu2 90.45(11)
O4 Mn1 Cu2 37.19(11)
N4 Mn1 Cu2 140.42(13)
O18 Mn1 Cu2 128.59(11)
O6 Mn1 Cu2 39.80(8)
O15 Mn2 O16 173.24(17)
O15 Mn2 O14 95.35(16)
O16 Mn2 O14 90.60(15)
O15 Mn2 N8 91.05(19)
O16 Mn2 N8 82.98(18)
O14 Mn2 N8 173.56(19)
O15 Mn2 O23 92.14(17)
O16 Mn2 O23 91.22(16)
O14 Mn2 O23 88.63(16)
N8 Mn2 O23 91.88(18)
O15 Mn2 O10 89.84(15)
O16 Mn2 O10 88.41(14)
O14 Mn2 O10 76.57(14)
N8 Mn2 O10 102.76(17)
O23 Mn2 O10 165.19(15)
O15 Mn2 Cu6 92.59(12)
O16 Mn2 Cu6 90.19(11)
O14 Mn2 Cu6 37.35(11)
N8 Mn2 Cu6 141.75(14)
O23 Mn2 Cu6 125.97(12)
O10 Mn2 Cu6 39.24(9)
N11 Mn3 N12 112.7(3)
N11 Mn3 N9 105.9(3)
N12 Mn3 N9 109.8(3)
N11 Mn3 N10 118.4(3)
N12 Mn3 N10 106.6(3)
N9 Mn3 N10 102.8(3)
C7 N1 C8 122.0(5)
C7 N1 Cu1 125.7(4)
C8 N1 Cu1 111.7(3)
C16 N2 C17 122.4(5)
C16 N2 Cu2 125.4(4)
C17 N2 Cu2 112.0(3)
C25 N3 C26 120.5(5)
C25 N3 Cu3 125.1(4)
C26 N3 Cu3 114.4(3)
C34 N4 C35 119.9(4)
C34 N4 Mn1 127.0(4)
C35 N4 Mn1 112.9(3)
C43 N5 C44 121.0(5)
C43 N5 Cu4 124.6(4)
C44 N5 Cu4 114.3(3)
C52 N6 C53 121.8(5)
C52 N6 Cu5 124.9(4)
C53 N6 Cu5 111.9(4)
C61 N7 C62 121.0(5)
C61 N7 Cu6 126.0(4)
C62 N7 Cu6 112.8(3)
C70 N8 C71 120.4(5)
C70 N8 Mn2 127.0(4)
C71 N8 Mn2 112.5(4)
C81 N9 Mn3 166.8(7)
C82 N10 Mn3 149.4(7)
C83 N11 Mn3 161.0(8)
C84 N12 Mn3 141.9(8)
C1 O1 Cu1 123.6(4)
C9 O2 Cu3 120.9(3)
C9 O2 Cu1 108.2(3)
Cu3 O2 Cu1 112.65(16)
C9 O2 Cu2 114.2(3)
Cu3 O2 Cu2 90.54(12)
Cu1 O2 Cu2 109.04(14)
C10 O3 Cu2 126.6(3)
C18 O4 Mn1 126.6(3)
C18 O4 Cu2 109.8(3)
Mn1 O4 Cu2 106.46(17)
C19 O5 Cu3 126.4(3)
C27 O6 Cu3 108.6(3)
C27 O6 Cu2 122.0(3)
Cu3 O6 Cu2 102.36(15)
C27 O6 Mn1 121.1(3)
Cu3 O6 Mn1 109.05(15)
Cu2 O6 Mn1 91.48(13)
C28 O7 Mn1 129.7(3)
C36 O8 Mn1 111.7(3)
C36 O8 Cu1 122.5(3)
Mn1 O8 Cu1 121.77(17)
C37 O9 Cu4 125.3(4)
C45 O10 Cu6 119.8(3)
C45 O10 Cu4 109.2(3)
Cu6 O10 Cu4 106.01(17)
C45 O10 Mn2 121.9(3)
Cu6 O10 Mn2 92.65(14)
Cu4 O10 Mn2 105.03(15)
C46 O11 Cu5 123.9(4)
C54 O12 Cu4 119.7(3)
C54 O12 Cu5 108.4(3)
Cu4 O12 Cu5 112.87(17)
C55 O13 Cu6 125.7(4)
C63 O14 Mn2 122.5(3)
C63 O14 Cu6 108.1(3)
Mn2 O14 Cu6 105.78(18)
C64 O15 Mn2 131.3(4)
C72 O16 Mn2 111.8(3)
C72 O16 Cu5 120.5(3)
Mn2 O16 Cu5 123.90(19)
C73 O17 Cu1 126.4(3)
C73 O17 H17O 106.6
Cu1 O17 H17O 106.9
C74 O18 Mn1 128.1(4)
C74 O18 H18O 110.5
Mn1 O18 H18O 110.7
C80 O19 H19O 103.0
C78 O20 H20O 107.2
C75 O21 Cu4 127.0(4)
C75 O21 H21O 104.8
Cu4 O21 H21O 105.1
C76 O22 Cu5 138.8(4)
C76 O22 H22O 106.0
Cu5 O22 H22O 106.2
C77 O23 Mn2 128.8(4)
C77 O23 H23O 112.6
Mn2 O23 H23O 113.0
C79 O24 H24O 108.6
O1 C1 C2 119.8(6)
O1 C1 C6 122.5(5)
C2 C1 C6 117.7(6)
C3 C2 C1 120.6(6)
C3 C2 H2 119.7
C1 C2 H2 119.7
C2 C3 C4 122.1(6)
C2 C3 H3 119.0
C4 C3 H3 118.9
C5 C4 C3 118.0(6)
C5 C4 H4 121.0
C3 C4 H4 121.0
C4 C5 C6 122.2(6)
C4 C5 H5 118.9
C6 C5 H5 118.9
C5 C6 C1 119.4(6)
C5 C6 C7 117.5(5)
C1 C6 C7 122.9(5)
N1 C7 C6 125.2(5)
N1 C7 H7 117.4
C6 C7 H7 117.4
N1 C8 C9 106.2(4)
N1 C8 H8A 110.5
C9 C8 H8A 110.5
N1 C8 H8B 110.5
C9 C8 H8B 110.5
H8A C8 H8B 108.7
O2 C9 C8 106.9(4)
O2 C9 H9A 110.3
C8 C9 H9A 110.3
O2 C9 H9B 110.3
C8 C9 H9B 110.3
H9A C9 H9B 108.6
O3 C10 C11 118.8(5)
O3 C10 C15 123.8(5)
C11 C10 C15 117.4(5)
C12 C11 C10 121.5(6)
C12 C11 H11 119.2
C10 C11 H11 119.2
C11 C12 C13 121.9(6)
C11 C12 H12 119.1
C13 C12 H12 119.1
C12 C13 C14 118.4(6)
C12 C13 H13 120.8
C14 C13 H13 120.8
C13 C14 C15 121.3(6)
C13 C14 H14 119.3
C15 C14 H14 119.3
C14 C15 C10 119.3(5)
C14 C15 C16 116.9(5)
C10 C15 C16 123.7(5)
N2 C16 C15 125.5(5)
N2 C16 H16 117.3
C15 C16 H16 117.3
N2 C17 C18 107.5(5)
N2 C17 H17A 110.2
C18 C17 H17A 110.2
N2 C17 H17B 110.2
C18 C17 H17B 110.2
H17A C17 H17B 108.5
O4 C18 C17 107.2(4)
O4 C18 H18A 110.3
C17 C18 H18A 110.3
O4 C18 H18B 110.3
C17 C18 H18B 110.3
H18A C18 H18B 108.5
O5 C19 C20 118.8(5)
O5 C19 C24 124.4(5)
C20 C19 C24 116.8(5)
C21 C20 C19 122.1(6)
C21 C20 H20 118.9
C19 C20 H20 118.9
C20 C21 C22 120.3(6)
C20 C21 H21 119.9
C22 C21 H21 119.9
C23 C22 C21 119.9(6)
C23 C22 H22 120.1
C21 C22 H22 120.1
C22 C23 C24 120.8(6)
C22 C23 H23 119.6
C24 C23 H23 119.6
C23 C24 C19 120.2(5)
C23 C24 C25 116.7(5)
C19 C24 C25 123.1(5)
N3 C25 C24 125.9(5)
N3 C25 H25 117.0
C24 C25 H25 117.0
N3 C26 C27 107.5(4)
N3 C26 H26A 110.2
C27 C26 H26A 110.2
N3 C26 H26B 110.2
C27 C26 H26B 110.2
H26A C26 H26B 108.5
O6 C27 C26 108.4(4)
O6 C27 H27A 110.0
C26 C27 H27A 110.0
O6 C27 H27B 110.0
C26 C27 H27B 110.0
H27A C27 H27B 108.4
O7 C28 C33 123.6(5)
O7 C28 C29 118.0(5)
C33 C28 C29 118.4(5)
C30 C29 C28 121.3(5)
C30 C29 H29 119.3
C28 C29 H29 119.3
C29 C30 C31 120.0(5)
C29 C30 H30 120.0
C31 C30 H30 120.0
C32 C31 C30 120.3(6)
C32 C31 H31 119.8
C30 C31 H31 119.8
C31 C32 C33 120.5(6)
C31 C32 H32 119.8
C33 C32 H32 119.8
C28 C33 C32 119.6(5)
C28 C33 C34 123.1(5)
C32 C33 C34 117.3(5)
N4 C34 C33 124.2(5)
N4 C34 H34 117.9
C33 C34 H34 117.9
N4 C35 C36 106.3(4)
N4 C35 H35A 110.5
C36 C35 H35A 110.5
N4 C35 H35B 110.5
C36 C35 H35B 110.5
H35A C35 H35B 108.7
O8 C36 C35 106.8(4)
O8 C36 H36A 110.4
C35 C36 H36A 110.4
O8 C36 H36B 110.4
C35 C36 H36B 110.4
H36A C36 H36B 108.6
O9 C37 C38 117.3(6)
O9 C37 C42 124.6(6)
C38 C37 C42 118.0(6)
C39 C38 C37 120.8(6)
C39 C38 H38 119.6
C37 C38 H38 119.6
C38 C39 C40 120.5(6)
C38 C39 H39 119.7
C40 C39 H39 119.7
C41 C40 C39 119.3(6)
C41 C40 H40 120.3
C39 C40 H40 120.3
C40 C41 C42 121.3(6)
C40 C41 H41 119.4
C42 C41 H41 119.4
C41 C42 C37 119.9(6)
C41 C42 C43 116.5(6)
C37 C42 C43 123.6(5)
N5 C43 C42 125.6(5)
N5 C43 H43 117.2
C42 C43 H43 117.2
N5 C44 C45 108.2(5)
N5 C44 H44A 110.1
C45 C44 H44A 110.1
N5 C44 H44B 110.1
C45 C44 H44B 110.1
H44A C44 H44B 108.4
O10 C45 C44 107.1(4)
O10 C45 H45A 110.3
C44 C45 H45A 110.3
O10 C45 H45B 110.3
C44 C45 H45B 110.3
H45A C45 H45B 108.5
O11 C46 C47 118.7(6)
O11 C46 C51 123.7(6)
C47 C46 C51 117.5(6)
C48 C47 C46 122.4(7)
C48 C47 H47 118.8
C46 C47 H47 118.8
C47 C48 C49 119.5(7)
C47 C48 H48 120.3
C49 C48 H48 120.3
C50 C49 C48 119.4(7)
C50 C49 H49 120.3
C48 C49 H49 120.3
C49 C50 C51 122.5(7)
C49 C50 H50 118.7
C51 C50 H50 118.7
C50 C51 C46 118.7(6)
C50 C51 C52 118.4(6)
C46 C51 C52 122.9(6)
N6 C52 C51 125.2(6)
N6 C52 H52 117.4
C51 C52 H52 117.4
N6 C53 C54 106.1(5)
N6 C53 H53A 110.5
C54 C53 H53A 110.5
N6 C53 H53B 110.5
C54 C53 H53B 110.5
H53A C53 H53B 108.7
O12 C54 C53 108.1(5)
O12 C54 H54A 110.1
C53 C54 H54A 110.1
O12 C54 H54B 110.1
C53 C54 H54B 110.1
H54A C54 H54B 108.4
O13 C55 C56 116.9(5)
O13 C55 C60 125.3(5)
C56 C55 C60 117.8(5)
C57 C56 C55 120.7(6)
C57 C56 H56 119.6
C55 C56 H56 119.6
C56 C57 C58 121.4(6)
C56 C57 H57 119.3
C58 C57 H57 119.3
C59 C58 C57 119.2(6)
C59 C58 H58 120.4
C57 C58 H58 120.4
C58 C59 C60 121.4(6)
C58 C59 H59 119.3
C60 C59 H59 119.3
C59 C60 C55 119.3(6)
C59 C60 C61 118.2(6)
C55 C60 C61 122.5(5)
N7 C61 C60 125.6(6)
N7 C61 H61 117.2
C60 C61 H61 117.2
N7 C62 C63 108.0(5)
N7 C62 H62A 110.1
C63 C62 H62A 110.1
N7 C62 H62B 110.1
C63 C62 H62B 110.1
H62A C62 H62B 108.4
O14 C63 C62 107.9(5)
O14 C63 H63A 110.1
C62 C63 H63A 110.1
O14 C63 H63B 110.1
C62 C63 H63B 110.1
H63A C63 H63B 108.4
O15 C64 C65 118.1(6)
O15 C64 C69 123.2(5)
C65 C64 C69 118.7(6)
C66 C65 C64 119.9(6)
C66 C65 H65 120.1
C64 C65 H65 120.1
C65 C66 C67 122.4(6)
C65 C66 H66 118.8
C67 C66 H66 118.8
C68 C67 C66 118.4(6)
C68 C67 H67 120.8
C66 C67 H67 120.8
C67 C68 C69 121.7(6)
C67 C68 H68 119.2
C69 C68 H68 119.2
C68 C69 C64 118.9(6)
C68 C69 C70 119.3(6)
C64 C69 C70 121.8(5)
N8 C70 C69 125.5(6)
N8 C70 H70 117.2
C69 C70 H70 117.2
N8 C71 C72 106.9(5)
N8 C71 H71A 110.3
C72 C71 H71A 110.3
N8 C71 H71B 110.3
C72 C71 H71B 110.3
H71A C71 H71B 108.6
O16 C72 C71 107.0(5)
O16 C72 H72A 110.3
C71 C72 H72A 110.3
O16 C72 H72B 110.3
C71 C72 H72B 110.3
H72A C72 H72B 108.6
O17 C73 H73A 109.5
O17 C73 H73B 109.5
H73A C73 H73B 109.5
O17 C73 H73C 109.5
H73A C73 H73C 109.5
H73B C73 H73C 109.5
O18 C74 H74A 109.5
O18 C74 H74B 109.5
H74A C74 H74B 109.5
O18 C74 H74C 109.5
H74A C74 H74C 109.5
H74B C74 H74C 109.5
O21 C75 H75A 109.5
O21 C75 H75B 109.5
H75A C75 H75B 109.5
O21 C75 H75C 109.5
H75A C75 H75C 109.5
H75B C75 H75C 109.5
O22 C76 H76A 109.5
O22 C76 H76B 109.5
H76A C76 H76B 109.5
O22 C76 H76C 109.5
H76A C76 H76C 109.5
H76B C76 H76C 109.5
O23 C77 H77A 109.5
O23 C77 H77B 109.5
H77A C77 H77B 109.5
O23 C77 H77C 109.5
H77A C77 H77C 109.5
H77B C77 H77C 109.5
O20 C78 H78A 109.5
O20 C78 H78B 109.5
H78A C78 H78B 109.5
O20 C78 H78C 109.5
H78A C78 H78C 109.5
H78B C78 H78C 109.5
O24 C79 H79A 109.5
O24 C79 H79B 109.5
H79A C79 H79B 109.5
O24 C79 H79C 109.5
H79A C79 H79C 109.5
H79B C79 H79C 109.5
O19 C80 H80A 109.5
O19 C80 H80B 109.5
H80A C80 H80B 109.5
O19 C80 H80C 109.5
H80A C80 H80C 109.5
H80B C80 H80C 109.5
N9 C81 S1 178.2(10)
N10 C82 S2 179.4(9)
N11 C83 S3 178.7(8)
N12 C84 S4 175.9(9)

loop_
_geom_bond_atom_site_label_1
_geom_bond_atom_site_label_2
_geom_bond_distance
Cu1 O1 1.929(4)
Cu1 N1 1.950(4)
Cu1 O8 1.965(3)
Cu1 O2 1.996(4)
Cu1 O17 2.278(3)
Cu2 O3 1.889(4)
Cu2 N2 1.923(4)
Cu2 O4 1.954(4)
Cu2 O6 1.985(3)
Cu2 O2 2.379(3)
Cu2 Mn1 3.1000(10)
Cu3 O5 1.906(3)
Cu3 N3 1.926(4)
Cu3 O2 1.945(3)
Cu3 O6 1.978(3)
Cu4 O9 1.904(4)
Cu4 N5 1.938(5)
Cu4 O12 1.958(4)
Cu4 O10 1.975(4)
Cu4 O21 2.435(4)
Cu5 O11 1.916(4)
Cu5 N6 1.937(5)
Cu5 O16 1.953(4)
Cu5 O12 1.964(4)
Cu5 O22 2.376(4)
Cu6 O13 1.895(4)
Cu6 N7 1.918(5)
Cu6 O14 1.958(3)
Cu6 O10 1.967(4)
Cu6 Mn2 3.1066(11)
Mn1 O7 1.878(3)
Mn1 O8 1.899(3)
Mn1 O4 1.916(3)
Mn1 N4 1.967(4)
Mn1 O18 2.223(4)
Mn1 O6 2.330(4)
Mn2 O15 1.857(4)
Mn2 O16 1.917(4)
Mn2 O14 1.937(4)
Mn2 N8 1.977(5)
Mn2 O23 2.215(4)
Mn2 O10 2.315(4)
Mn3 N11 2.019(6)
Mn3 N12 2.040(7)
Mn3 N9 2.060(7)
Mn3 N10 2.060(7)
N1 C7 1.274(6)
N1 C8 1.470(6)
N2 C16 1.280(6)
N2 C17 1.482(7)
N3 C25 1.279(6)
N3 C26 1.470(6)
N4 C34 1.298(6)
N4 C35 1.468(6)
N5 C43 1.290(6)
N5 C44 1.454(7)
N6 C52 1.271(7)
N6 C53 1.473(7)
N7 C61 1.289(7)
N7 C62 1.473(7)
N8 C70 1.287(7)
N8 C71 1.483(7)
N9 C81 1.146(8)
N10 C82 1.168(8)
N11 C83 1.146(9)
N12 C84 1.128(9)
O1 C1 1.320(6)
O2 C9 1.441(5)
O3 C10 1.320(6)
O4 C18 1.420(6)
O5 C19 1.313(6)
O6 C27 1.439(6)
O7 C28 1.321(6)
O8 C36 1.438(6)
O9 C37 1.325(6)
O10 C45 1.440(6)
O11 C46 1.334(7)
O12 C54 1.441(6)
O13 C55 1.322(6)
O14 C63 1.438(6)
O15 C64 1.331(6)
O16 C72 1.436(6)
O17 C73 1.405(6)
O17 H17O 0.8499
O18 C74 1.419(6)
O18 H18O 0.8501
O19 C80 1.410(6)
O19 H19O 0.8500
O20 C78 1.436(7)
O20 H20O 0.8496
O21 C75 1.442(7)
O21 H21O 0.8499
O22 C76 1.395(6)
O22 H22O 0.8499
O23 C77 1.401(6)
O23 H23O 0.8501
O24 C79 1.408(8)
O24 H24O 0.8500
S1 C81 1.620(9)
S2 C82 1.601(9)
S3 C83 1.611(9)
S4 C84 1.610(8)
C1 C2 1.401(8)
C1 C6 1.427(7)
C2 C3 1.377(8)
C2 H2 0.9500
C3 C4 1.394(8)
C3 H3 0.9500
C4 C5 1.365(8)
C4 H4 0.9500
C5 C6 1.404(7)
C5 H5 0.9500
C6 C7 1.432(8)
C7 H7 0.9500
C8 C9 1.510(7)
C8 H8A 0.9900
C8 H8B 0.9900
C9 H9A 0.9900
C9 H9B 0.9900
C10 C11 1.403(8)
C10 C15 1.416(7)
C11 C12 1.361(7)
C11 H11 0.9500
C12 C13 1.378(8)
C12 H12 0.9500
C13 C14 1.378(8)
C13 H13 0.9500
C14 C15 1.413(7)
C14 H14 0.9500
C15 C16 1.429(8)
C16 H16 0.9500
C17 C18 1.509(7)
C17 H17A 0.9900
C17 H17B 0.9900
C18 H18A 0.9900
C18 H18B 0.9900
C19 C20 1.407(7)
C19 C24 1.414(7)
C20 C21 1.368(7)
C20 H20 0.9500
C21 C22 1.388(8)
C21 H21 0.9500
C22 C23 1.361(8)
C22 H22 0.9500
C23 C24 1.407(7)
C23 H23 0.9500
C24 C25 1.442(7)
C25 H25 0.9500
C26 C27 1.532(7)
C26 H26A 0.9900
C26 H26B 0.9900
C27 H27A 0.9900
C27 H27B 0.9900
C28 C33 1.405(7)
C28 C29 1.406(7)
C29 C30 1.383(7)
C29 H29 0.9500
C30 C31 1.396(7)
C30 H30 0.9500
C31 C32 1.366(7)
C31 H31 0.9500
C32 C33 1.424(7)
C32 H32 0.9500
C33 C34 1.442(7)
C34 H34 0.9500
C35 C36 1.515(7)
C35 H35A 0.9900
C35 H35B 0.9900
C36 H36A 0.9900
C36 H36B 0.9900
C37 C38 1.405(7)
C37 C42 1.408(8)
C38 C39 1.380(8)
C38 H38 0.9500
C39 C40 1.389(8)
C39 H39 0.9500
C40 C41 1.371(8)
C40 H40 0.9500
C41 C42 1.391(8)
C41 H41 0.9500
C42 C43 1.435(8)
C43 H43 0.9500
C44 C45 1.532(7)
C44 H44A 0.9900
C44 H44B 0.9900
C45 H45A 0.9900
C45 H45B 0.9900
C46 C47 1.404(8)
C46 C51 1.416(8)
C47 C48 1.373(9)
C47 H47 0.9500
C48 C49 1.390(9)
C48 H48 0.9500
C49 C50 1.365(8)
C49 H49 0.9500
C50 C51 1.395(8)
C50 H50 0.9500
C51 C52 1.436(8)
C52 H52 0.9500
C53 C54 1.517(7)
C53 H53A 0.9900
C53 H53B 0.9900
C54 H54A 0.9900
C54 H54B 0.9900
C55 C56 1.415(8)
C55 C60 1.419(8)
C56 C57 1.368(8)
C56 H56 0.9500
C57 C58 1.393(8)
C57 H57 0.9500
C58 C59 1.362(8)
C58 H58 0.9500
C59 C60 1.413(8)
C59 H59 0.9500
C60 C61 1.423(8)
C61 H61 0.9500
C62 C63 1.507(7)
C62 H62A 0.9900
C62 H62B 0.9900
C63 H63A 0.9900
C63 H63B 0.9900
C64 C65 1.399(8)
C64 C69 1.420(8)
C65 C66 1.370(8)
C65 H65 0.9500
C66 C67 1.383(8)
C66 H66 0.9500
C67 C68 1.371(8)
C67 H67 0.9500
C68 C69 1.400(7)
C68 H68 0.9500
C69 C70 1.439(8)
C70 H70 0.9500
C71 C72 1.513(8)
C71 H71A 0.9900
C71 H71B 0.9900
C72 H72A 0.9900
C72 H72B 0.9900
C73 H73A 0.9800
C73 H73B 0.9800
C73 H73C 0.9800
C74 H74A 0.9800
C74 H74B 0.9800
C74 H74C 0.9800
C75 H75A 0.9800
C75 H75B 0.9800
C75 H75C 0.9800
C76 H76A 0.9800
C76 H76B 0.9800
C76 H76C 0.9800
C77 H77A 0.9800
C77 H77B 0.9800
C77 H77C 0.9800
C78 H78A 0.9800
C78 H78B 0.9800
C78 H78C 0.9800
C79 H79A 0.9800
C79 H79B 0.9800
C79 H79C 0.9800
C80 H80A 0.9800
C80 H80B 0.9800
C80 H80C 0.9800

loop_
_geom_hbond_atom_site_label_D
_geom_hbond_atom_site_label_H
_geom_hbond_atom_site_label_A
_geom_hbond_distance_DH
_geom_hbond_distance_HA
_geom_hbond_distance_DA
_geom_hbond_angle_DHA
O17 H17O O5 0.85 1.84 2.664(5) 162.7
O18 H18O O20 0.85 1.80 2.602(6) 157.5
O19 H19O O3 0.85 1.89 2.678(5) 153.9
O20 H20O O1 0.85 1.83 2.668(6) 167.8
O21 H21O O13 0.85 1.95 2.734(5) 152.4
O22 H22O O9 0.85 1.88 2.674(5) 153.9
O23 H23O O24 0.85 1.88 2.643(6) 148.0
O24 H24O O11 0.85 1.80 2.653(6) 178.1

loop_
_geom_torsion_atom_site_label_1
_geom_torsion_atom_site_label_2
_geom_torsion_atom_site_label_3
_geom_torsion_atom_site_label_4
_geom_torsion
N2 Cu2 O3 C10 -3.6(4)
O6 Cu2 O3 C10 166.3(4)
O2 Cu2 O3 C10 -118.4(4)
Mn1 Cu2 O3 C10 158.4(3)
O4 Mn1 O7 C28 -171.5(4)
N4 Mn1 O7 C28 11.0(5)
O18 Mn1 O7 C28 -79.8(5)
O6 Mn1 O7 C28 111.8(4)
Cu2 Mn1 O7 C28 151.6(4)
O4 Mn1 O8 C36 156.7(3)
N4 Mn1 O8 C36 -25.4(3)
O18 Mn1 O8 C36 65.1(3)
O6 Mn1 O8 C36 -126.5(3)
Cu2 Mn1 O8 C36 -166.2(3)
O4 Mn1 O8 Cu1 -1.4(2)
N4 Mn1 O8 Cu1 176.6(2)
O18 Mn1 O8 Cu1 -93.0(2)
O6 Mn1 O8 Cu1 75.4(2)
Cu2 Mn1 O8 Cu1 35.7(2)
N7 Cu6 O13 C55 3.3(5)
O10 Cu6 O13 C55 164.3(4)
Mn2 Cu6 O13 C55 162.2(3)
O14 Mn2 O15 C64 -177.8(5)
N8 Mn2 O15 C64 2.9(5)
O23 Mn2 O15 C64 -89.0(5)
O10 Mn2 O15 C64 105.7(5)
Cu6 Mn2 O15 C64 144.8(5)
Cu1 O1 C1 C2 -148.5(5)
Cu1 O1 C1 C6 31.0(7)
O1 C1 C2 C3 179.5(6)
C6 C1 C2 C3 0.0(9)
C1 C2 C3 C4 1.1(11)
C2 C3 C4 C5 0.2(11)
C3 C4 C5 C6 -2.4(10)
C4 C5 C6 C1 3.5(9)
C4 C5 C6 C7 -172.1(6)
O1 C1 C6 C5 178.3(5)
C2 C1 C6 C5 -2.1(8)
O1 C1 C6 C7 -6.3(9)
C2 C1 C6 C7 173.2(5)
C8 N1 C7 C6 -173.0(5)
Cu1 N1 C7 C6 -2.3(8)
C5 C6 C7 N1 166.3(5)
C1 C6 C7 N1 -9.1(9)
C7 N1 C8 C9 137.8(5)
Cu1 N1 C8 C9 -34.0(5)
Cu3 O2 C9 C8 -177.1(3)
Cu1 O2 C9 C8 -45.1(4)
Cu2 O2 C9 C8 76.5(4)
N1 C8 C9 O2 51.5(5)
Cu2 O3 C10 C11 -177.8(4)
Cu2 O3 C10 C15 1.5(7)
O3 C10 C11 C12 -177.9(5)
C15 C10 C11 C12 2.8(8)
C10 C11 C12 C13 -3.9(9)
C11 C12 C13 C14 2.0(9)
C12 C13 C14 C15 0.9(8)
C13 C14 C15 C10 -1.9(8)
C13 C14 C15 C16 178.5(5)
O3 C10 C15 C14 -179.2(5)
C11 C10 C15 C14 0.0(7)
O3 C10 C15 C16 0.4(8)
C11 C10 C15 C16 179.7(5)
C17 N2 C16 C15 179.3(5)
Cu2 N2 C16 C15 -5.3(8)
C14 C15 C16 N2 -178.6(5)
C10 C15 C16 N2 1.7(9)
C16 N2 C17 C18 149.4(5)
Cu2 N2 C17 C18 -26.5(5)
Mn1 O4 C18 C17 -174.0(3)
Cu2 O4 C18 C17 -44.1(5)
N2 C17 C18 O4 45.4(6)
Cu3 O5 C19 C20 176.8(4)
Cu3 O5 C19 C24 -2.5(8)
O5 C19 C20 C21 179.9(5)
C24 C19 C20 C21 -0.6(8)
C19 C20 C21 C22 0.5(10)
C20 C21 C22 C23 -0.4(11)
C21 C22 C23 C24 0.6(11)
C22 C23 C24 C19 -0.7(9)
C22 C23 C24 C25 -178.8(6)
O5 C19 C24 C23 -179.9(5)
C20 C19 C24 C23 0.7(8)
O5 C19 C24 C25 -2.0(9)
C20 C19 C24 C25 178.7(5)
C26 N3 C25 C24 -175.6(5)
Cu3 N3 C25 C24 6.6(8)
C23 C24 C25 N3 177.7(6)
C19 C24 C25 N3 -0.3(9)
C25 N3 C26 C27 -159.4(5)
Cu3 N3 C26 C27 18.6(5)
Cu3 O6 C27 C26 43.8(5)
Cu2 O6 C27 C26 162.2(3)
Mn1 O6 C27 C26 -83.4(4)
N3 C26 C27 O6 -40.4(6)
Mn1 O7 C28 C33 -9.9(8)
Mn1 O7 C28 C29 170.2(4)
O7 C28 C29 C30 179.3(5)
C33 C28 C29 C30 -0.6(9)
C28 C29 C30 C31 -0.1(9)
C29 C30 C31 C32 0.7(9)
C30 C31 C32 C33 -0.6(9)
O7 C28 C33 C32 -179.2(5)
C29 C28 C33 C32 0.7(8)
O7 C28 C33 C34 2.2(9)
C29 C28 C33 C34 -177.9(5)
C31 C32 C33 C28 -0.1(9)
C31 C32 C33 C34 178.5(5)
C35 N4 C34 C33 -179.9(5)
Mn1 N4 C34 C33 4.7(8)
C28 C33 C34 N4 0.2(9)
C32 C33 C34 N4 -178.4(5)
C34 N4 C35 C36 -151.1(5)
Mn1 N4 C35 C36 25.0(5)
Mn1 O8 C36 C35 45.4(5)
Cu1 O8 C36 C35 -156.7(3)
N4 C35 C36 O8 -43.9(6)
Cu4 O9 C37 C38 171.8(4)
Cu4 O9 C37 C42 -11.5(8)
O9 C37 C38 C39 179.1(5)
C42 C37 C38 C39 2.1(9)
C37 C38 C39 C40 -0.2(9)
C38 C39 C40 C41 -0.7(10)
C39 C40 C41 C42 -0.2(10)
C40 C41 C42 C37 2.1(9)
C40 C41 C42 C43 -177.7(6)
O9 C37 C42 C41 -179.8(5)
C38 C37 C42 C41 -3.0(9)
O9 C37 C42 C43 0.1(9)
C38 C37 C42 C43 176.8(5)
C44 N5 C43 C42 -177.2(5)
Cu4 N5 C43 C42 7.3(8)
C41 C42 C43 N5 -178.1(5)
C37 C42 C43 N5 2.1(10)
C43 N5 C44 C45 -156.2(5)
Cu4 N5 C44 C45 19.7(6)
Cu6 O10 C45 C44 167.0(3)
Cu4 O10 C45 C44 44.5(5)
Mn2 O10 C45 C44 -78.2(5)
N5 C44 C45 O10 -41.3(6)
Cu5 O11 C46 C47 -161.9(4)
Cu5 O11 C46 C51 20.1(8)
O11 C46 C47 C48 179.6(6)
C51 C46 C47 C48 -2.3(10)
C46 C47 C48 C49 1.0(11)
C47 C48 C49 C50 0.5(11)
C48 C49 C50 C51 -0.6(11)
C49 C50 C51 C46 -0.7(10)
C49 C50 C51 C52 178.4(6)
O11 C46 C51 C50 -180.0(6)
C47 C46 C51 C50 2.1(9)
O11 C46 C51 C52 1.0(10)
C47 C46 C51 C52 -177.0(5)
C53 N6 C52 C51 -179.4(5)
Cu5 N6 C52 C51 -13.8(9)
C50 C51 C52 N6 176.5(6)
C46 C51 C52 N6 -4.5(10)
C52 N6 C53 C54 136.2(6)
Cu5 N6 C53 C54 -31.1(5)
Cu4 O12 C54 C53 -174.6(3)
Cu5 O12 C54 C53 -43.2(5)
N6 C53 C54 O12 48.2(6)
Cu6 O13 C55 C56 177.4(4)
Cu6 O13 C55 C60 -5.1(8)
O13 C55 C56 C57 -178.0(5)
C60 C55 C56 C57 4.3(9)
C55 C56 C57 C58 -2.1(9)
C56 C57 C58 C59 -1.0(10)
C57 C58 C59 C60 1.8(10)
C58 C59 C60 C55 0.4(10)
C58 C59 C60 C61 178.8(6)
O13 C55 C60 C59 179.1(5)
C56 C55 C60 C59 -3.4(9)
O13 C55 C60 C61 0.8(9)
C56 C55 C60 C61 178.3(5)
C62 N7 C61 C60 178.2(6)
Cu6 N7 C61 C60 -7.0(9)
C59 C60 C61 N7 -172.6(6)
C55 C60 C61 N7 5.8(10)
C61 N7 C62 C63 153.7(5)
Cu6 N7 C62 C63 -21.7(6)
Mn2 O14 C63 C62 -168.1(4)
Cu6 O14 C63 C62 -45.0(5)
N7 C62 C63 O14 43.3(7)
Mn2 O15 C64 C65 179.5(4)
Mn2 O15 C64 C69 -2.5(8)
O15 C64 C65 C66 179.4(5)
C69 C64 C65 C66 1.3(8)
C64 C65 C66 C67 -0.4(9)
C65 C66 C67 C68 -0.8(9)
C66 C67 C68 C69 1.0(9)
C67 C68 C69 C64 0.0(9)
C67 C68 C69 C70 179.4(5)
O15 C64 C69 C68 -179.1(5)
C65 C64 C69 C68 -1.1(8)
O15 C64 C69 C70 1.6(9)
C65 C64 C69 C70 179.5(5)
C71 N8 C70 C69 -176.3(5)
Mn2 N8 C70 C69 4.2(9)
C68 C69 C70 N8 178.0(5)
C64 C69 C70 N8 -2.6(9)
C70 N8 C71 C72 -155.8(5)
Mn2 N8 C71 C72 23.8(6)
Mn2 O16 C72 C71 45.3(5)
Cu5 O16 C72 C71 -155.8(4)
N8 C71 C72 O16 -43.2(6)
